data_4334221
loop_
_publ_author_name
'Deng Zhang'
'Yun Lu'
'Dunru Zhu'
'Yan Xu'

_publ_section_title
;
 (C4N2H12)3[Ln3(OH)(SO4)7] (Ln = Sm, Eu, and Tb): A Series of
 Honeycomb-like Open-Framework Lanthanide Sulfates with Extra-Large
 Channels Containing 24-Membered Rings
;
_journal_name_full 'Inorganic Chemistry'
_journal_page_first 3253
_journal_page_last 3258
_journal_paper_doi 10.1021/ic3027682
_journal_volume 52
_journal_year 2013
_chemical_formula_moiety (C4N2H12)3[Sm3(OH)(SO4)7]
_chemical_formula_sum 'C12 H37 N6 O29 S7 Sm3'
_chemical_formula_weight 1404.95
_chemical_name_systematic
; 
 ? 
;
_space_group_IT_number 159
_symmetry_cell_setting trigonal
_symmetry_space_group_name_Hall 'P 3 -2c'
_symmetry_space_group_name_H-M 'P 3 1 c'
_atom_sites_solution_hydrogens geom
_atom_sites_solution_primary direct
_atom_sites_solution_secondary difmap
_audit_creation_method SHELXL-97
_cell_angle_alpha 90.00
_cell_angle_beta 90.00
_cell_angle_gamma 120.00
_cell_formula_units_Z 2
_cell_length_a 14.3551(8)
_cell_length_b 14.3551(8)
_cell_length_c 10.1132(11)
_cell_measurement_reflns_used 1835
_cell_measurement_temperature 296(2)
_cell_measurement_theta_max 20.711
_cell_measurement_theta_min 2.595
_cell_volume 1804.8(2)
_computing_cell_refinement 'SAINT (Bruker, 2005)'
_computing_data_collection 'APEX2 (Bruker, 2005)'
_computing_data_reduction SAINT
_computing_molecular_graphics SHELXTL
_computing_publication_material SHELXTL
_computing_structure_refinement 'SHELXL-97 (Sheldrick, 1997)'
_computing_structure_solution 'SHELXS-97 (Sheldrick, 1990)'
_diffrn_ambient_temperature 296(2)
_diffrn_measured_fraction_theta_full 0.998
_diffrn_measured_fraction_theta_max 0.998
_diffrn_measurement_device_type 'Bruker Apex2 CCD'
_diffrn_measurement_method '\w scans'
_diffrn_radiation_monochromator graphite
_diffrn_radiation_source 'fine-focus sealed tube'
_diffrn_radiation_type MoK\a
_diffrn_radiation_wavelength 0.71073
_diffrn_reflns_av_R_equivalents 0.0684
_diffrn_reflns_av_sigmaI/netI 0.0557
_diffrn_reflns_limit_h_max 15
_diffrn_reflns_limit_h_min -17
_diffrn_reflns_limit_k_max 17
_diffrn_reflns_limit_k_min -17
_diffrn_reflns_limit_l_max 12
_diffrn_reflns_limit_l_min -12
_diffrn_reflns_number 13024
_diffrn_reflns_theta_full 26.00
_diffrn_reflns_theta_max 26.00
_diffrn_reflns_theta_min 1.64
_exptl_absorpt_coefficient_mu 5.335
_exptl_absorpt_correction_T_max 0.6175
_exptl_absorpt_correction_T_min 0.5669
_exptl_absorpt_correction_type multi-scan
_exptl_absorpt_process_details '(SADABS; Sheldrick, 2003)'
_exptl_crystal_colour Colorless
_exptl_crystal_density_diffrn 2.585
_exptl_crystal_description Block
_exptl_crystal_F_000 1362
_exptl_crystal_size_max 0.12
_exptl_crystal_size_mid 0.11
_exptl_crystal_size_min 0.10
_refine_diff_density_max 0.540
_refine_diff_density_min -0.388
_refine_diff_density_rms 0.095
_refine_ls_abs_structure_details 'Flack H D (1983), Acta Cryst. A39, 876-881'
_refine_ls_abs_structure_Flack 0.004(13)
_refine_ls_extinction_method none
_refine_ls_goodness_of_fit_ref 0.982
_refine_ls_hydrogen_treatment mixed
_refine_ls_matrix_type full
_refine_ls_number_parameters 172
_refine_ls_number_reflns 2365
_refine_ls_number_restraints 1
_refine_ls_restrained_S_all 0.982
_refine_ls_R_factor_all 0.0325
_refine_ls_R_factor_gt 0.0278
_refine_ls_shift/su_max 0.002
_refine_ls_shift/su_mean 0.000
_refine_ls_structure_factor_coef Fsqd
_refine_ls_weighting_details 'calc w=1/[\s^2^(Fo^2^)+(0.0085P)^2^+0.0000P] where P=(Fo^2^+2Fc^2^)/3'
_refine_ls_weighting_scheme calc
_refine_ls_wR_factor_gt 0.0449
_refine_ls_wR_factor_ref 0.0462
_reflns_number_gt 2202
_reflns_number_total 2365
_reflns_threshold_expression >2sigma(I)
_cod_data_source_file ic3027682_si_001_1.cif
_cod_data_source_block sm
_cod_database_code 4334221

loop_
_symmetry_equiv_pos_as_xyz
'x, y, z'
'-y, x-y, z'
'-x+y, -x, z'
'y, x, z+1/2'
'x-y, -y, z+1/2'
'-x, -x+y, z+1/2'

loop_
_atom_site_label
_atom_site_type_symbol
_atom_site_fract_x
_atom_site_fract_y
_atom_site_fract_z
_atom_site_U_iso_or_equiv
_atom_site_adp_type
_atom_site_occupancy
_atom_site_symmetry_multiplicity
_atom_site_calc_flag
_atom_site_refinement_flags
Sm1 Sm 0.856617(14) 0.440234(15) 0.90361(2) 0.01306(5) Uani 1 1 d .
S1 S 0.80665(8) 0.66346(8) 0.94150(10) 0.0155(3) Uani 1 1 d .
S2 S 0.99451(8) 0.51923(8) 1.15421(12) 0.0162(3) Uani 1 1 d .
S3 S 0.6667 0.3333 0.69164(17) 0.0139(4) Uani 1 3 d S
O1 O 0.8314(2) 0.7058(2) 0.8076(3) 0.0236(8) Uani 1 1 d .
O2 O 0.8540(2) 0.5955(2) 0.9717(3) 0.0304(8) Uani 1 1 d .
O3 O 0.8483(2) 0.7527(2) 1.0386(3) 0.0232(8) Uani 1 1 d .
O4 O 0.6890(2) 0.5979(2) 0.9595(3) 0.0266(9) Uani 1 1 d .
O5 O 1.0308(2) 0.5483(2) 1.0151(3) 0.0200(8) Uani 1 1 d .
O6 O 0.87678(19) 0.4506(2) 1.1498(3) 0.0206(8) Uani 1 1 d .
O7 O 1.0284(2) 0.6169(2) 1.2364(3) 0.0208(8) Uani 1 1 d .
O8 O 1.0474(2) 0.4638(2) 1.2163(3) 0.0229(8) Uani 1 1 d .
O9 O 0.72230(19) 0.4441(2) 0.7497(3) 0.0162(7) Uani 1 1 d .
O10 O 0.6667 0.3333 0.5498(5) 0.0219(13) Uani 1 3 d S
OH O 0.6667 0.3333 0.9902(5) 0.0178(13) Uani 1 3 d S
C2 C 0.7677(4) 0.5975(4) 0.3080(5) 0.0305(14) Uani 1 1 d .
H1C H 0.7164 0.6212 0.2903 0.037 Uiso 1 1 calc R
H1D H 0.7528 0.5392 0.2474 0.037 Uiso 1 1 calc R
C4 C 0.8954(3) 0.7363(4) 0.5182(4) 0.0321(14) Uani 1 1 d .
H2C H 0.9455 0.7108 0.5352 0.039 Uiso 1 1 calc R
H2D H 0.9115 0.7945 0.5794 0.039 Uiso 1 1 calc R
C1 C 0.7532(4) 0.5570(3) 0.4456(5) 0.0349(15) Uani 1 1 d .
H1A H 0.7979 0.5250 0.4606 0.042 Uiso 1 1 calc R
H1B H 0.6788 0.5019 0.4594 0.042 Uiso 1 1 calc R
N1 N 0.7831(3) 0.6468(3) 0.5407(3) 0.0298(11) Uani 1 1 d .
H2A H 0.7771 0.6219 0.6238 0.036 Uiso 1 1 calc R
H2B H 0.7373 0.6720 0.5318 0.036 Uiso 1 1 calc R
C3 C 0.9094(3) 0.7771(3) 0.3793(4) 0.0247(13) Uani 1 1 d .
H3A H 0.8651 0.8097 0.3654 0.030 Uiso 1 1 calc R
H3B H 0.9839 0.8319 0.3652 0.030 Uiso 1 1 calc R
N2 N 0.8788(3) 0.6885(3) 0.2833(4) 0.0251(10) Uani 1 1 d .
H4A H 0.9257 0.6644 0.2889 0.030 Uiso 1 1 calc R
H4B H 0.8825 0.7137 0.2008 0.030 Uiso 1 1 calc R

loop_
_atom_site_aniso_label
_atom_site_aniso_U_11
_atom_site_aniso_U_22
_atom_site_aniso_U_33
_atom_site_aniso_U_23
_atom_site_aniso_U_13
_atom_site_aniso_U_12
Sm1 0.01242(8) 0.01396(9) 0.01256(8) 0.00005(9) -0.00035(9) 0.00640(7)
S1 0.0172(4) 0.0159(5) 0.0127(5) -0.0010(4) -0.0005(4) 0.0078(4)
S2 0.0156(4) 0.0168(5) 0.0147(5) -0.0022(4) -0.0031(4) 0.0071(4)
S3 0.0139(6) 0.0139(6) 0.0141(10) 0.000 0.000 0.0069(3)
O1 0.0305(15) 0.0227(14) 0.0116(15) 0.0005(12) 0.0017(13) 0.0088(12)
O2 0.0456(15) 0.0327(14) 0.0296(18) -0.0091(13) -0.0118(15) 0.0321(12)
O3 0.0292(15) 0.0194(14) 0.0183(16) -0.0069(13) -0.0052(14) 0.0101(12)
O4 0.0147(14) 0.0289(16) 0.0281(18) -0.0072(14) 0.0021(14) 0.0049(12)
O5 0.0173(13) 0.0211(14) 0.0154(16) -0.0015(12) 0.0008(13) 0.0049(12)
O6 0.0158(13) 0.0194(13) 0.0228(17) 0.0006(12) -0.0015(13) 0.0059(11)
O7 0.0244(14) 0.0183(14) 0.0190(16) -0.0075(12) -0.0067(13) 0.0101(11)
O8 0.0295(14) 0.0240(14) 0.0196(17) -0.0031(12) -0.0092(13) 0.0167(11)
O9 0.0146(12) 0.0168(13) 0.0175(16) -0.0017(12) -0.0014(12) 0.0082(11)
O10 0.0269(18) 0.0269(18) 0.012(3) 0.000 0.000 0.0134(9)
OH 0.0202(17) 0.0202(17) 0.013(3) 0.000 0.000 0.0101(8)
C2 0.030(2) 0.034(2) 0.024(3) -0.001(2) 0.004(2) 0.013(2)
C4 0.031(2) 0.053(3) 0.018(3) -0.003(2) -0.006(2) 0.024(2)
C1 0.031(2) 0.028(2) 0.051(4) 0.017(2) 0.006(2) 0.0178(18)
N1 0.0351(19) 0.050(2) 0.012(2) 0.0122(18) 0.0060(17) 0.0270(16)
C3 0.026(2) 0.026(2) 0.025(3) 0.0001(19) 0.004(2) 0.0155(17)
N2 0.0273(17) 0.0412(19) 0.015(2) 0.0041(17) 0.0000(16) 0.0232(15)

loop_
_atom_type_symbol
_atom_type_description
_atom_type_scat_dispersion_real
_atom_type_scat_dispersion_imag
_atom_type_scat_source
C C 0.0033 0.0016 'International Tables Vol C Tables 4.2.6.8 and 6.1.1.4'
H H 0.0000 0.0000 'International Tables Vol C Tables 4.2.6.8 and 6.1.1.4'
N N 0.0061 0.0033 'International Tables Vol C Tables 4.2.6.8 and 6.1.1.4'
O O 0.0106 0.0060 'International Tables Vol C Tables 4.2.6.8 and 6.1.1.4'
S S 0.1246 0.1234 'International Tables Vol C Tables 4.2.6.8 and 6.1.1.4'
Sm Sm -0.1638 3.4418 'International Tables Vol C Tables 4.2.6.8 and 6.1.1.4'

loop_
_geom_angle_atom_site_label_1
_geom_angle_atom_site_label_2
_geom_angle_atom_site_label_3
_geom_angle
_geom_angle_site_symmetry_1
_geom_angle_site_symmetry_3
O2 Sm1 O4 145.74(10) . 3_665
O2 Sm1 O5 76.16(10) . .
O4 Sm1 O5 76.53(11) 3_665 .
O2 Sm1 O8 129.19(10) . 6_764
O4 Sm1 O8 70.12(10) 3_665 6_764
O5 Sm1 O8 88.71(10) . 6_764
O2 Sm1 O9 77.48(10) . .
O4 Sm1 O9 135.15(10) 3_665 .
O5 Sm1 O9 145.41(9) . .
O8 Sm1 O9 90.89(9) 6_764 .
O2 Sm1 O6 73.05(11) . .
O4 Sm1 O6 74.88(10) 3_665 .
O5 Sm1 O6 57.02(8) . .
O8 Sm1 O6 135.80(9) 6_764 .
O9 Sm1 O6 133.29(9) . .
O2 Sm1 OH 87.14(8) . .
O4 Sm1 OH 96.24(9) 3_665 .
O5 Sm1 OH 132.28(12) . .
O8 Sm1 OH 133.72(11) 6_764 .
O9 Sm1 OH 67.60(11) . .
O6 Sm1 OH 75.43(11) . .
O2 Sm1 O7 73.49(10) . 6_764
O4 Sm1 O7 118.52(10) 3_665 6_764
O5 Sm1 O7 75.50(9) . 6_764
O8 Sm1 O7 55.73(10) 6_764 6_764
O9 Sm1 O7 75.83(8) . 6_764
O6 Sm1 O7 126.75(9) . 6_764
OH Sm1 O7 141.57(9) . 6_764
O2 Sm1 O9 130.74(9) . 3_665
O4 Sm1 O9 80.24(9) 3_665 3_665
O5 Sm1 O9 152.18(10) . 3_665
O8 Sm1 O9 68.96(9) 6_764 3_665
O9 Sm1 O9 54.92(11) . 3_665
O6 Sm1 O9 130.17(8) . 3_665
OH Sm1 O9 65.13(11) . 3_665
O7 Sm1 O9 103.04(9) 6_764 3_665
O2 Sm1 S2 73.76(8) . .
O4 Sm1 S2 72.33(7) 3_665 .
O5 Sm1 S2 28.64(7) . .
O8 Sm1 S2 112.63(7) 6_764 .
O9 Sm1 S2 150.42(7) . .
O6 Sm1 S2 28.43(6) . .
OH Sm1 S2 103.86(10) . .
O7 Sm1 S2 102.08(7) 6_764 .
O9 Sm1 S2 149.27(6) 3_665 .
O2 Sm1 S2 101.55(8) . 6_764
O4 Sm1 S2 94.17(8) 3_665 6_764
O5 Sm1 S2 80.98(7) . 6_764
O8 Sm1 S2 27.65(8) 6_764 6_764
O9 Sm1 S2 82.80(6) . 6_764
O6 Sm1 S2 137.90(6) . 6_764
OH Sm1 S2 146.66(10) . 6_764
O7 Sm1 S2 28.08(7) 6_764 6_764
O9 Sm1 S2 85.69(6) 3_665 6_764
S2 Sm1 S2 109.478(9) . 6_764
O2 Sm1 S3 103.75(7) . .
O4 Sm1 S3 108.02(7) 3_665 .
O5 Sm1 S3 164.80(7) . .
O8 Sm1 S3 79.60(7) 6_764 .
O9 Sm1 S3 27.16(6) . .
O6 Sm1 S3 137.90(6) . .
OH Sm1 S3 62.47(10) . .
O7 Sm1 S3 89.82(7) 6_764 .
O9 Sm1 S3 27.78(5) 3_665 .
S2 Sm1 S3 166.32(3) . .
S2 Sm1 S3 84.20(3) 6_764 .
O1 S1 O2 111.9(2) . .
O1 S1 O4 110.11(18) . .
O2 S1 O4 108.13(18) . .
O1 S1 O3 110.32(17) . .
O2 S1 O3 108.33(18) . .
O4 S1 O3 107.94(18) . .
O6 S2 O5 106.46(16) . .
O6 S2 O8 112.20(17) . .
O5 S2 O8 110.46(18) . .
O6 S2 O7 111.92(18) . .
O5 S2 O7 111.16(17) . .
O8 S2 O7 104.74(18) . .
O6 S2 Sm1 54.09(12) . .
O5 S2 Sm1 52.51(10) . .
O8 S2 Sm1 124.08(12) . .
O7 S2 Sm1 131.13(13) . .
O6 S2 Sm1 127.46(13) . 6_765
O5 S2 Sm1 126.02(11) . 6_765
O8 S2 Sm1 50.32(12) . 6_765
O7 S2 Sm1 54.42(12) . 6_765
Sm1 S2 Sm1 174.23(4) . 6_765
O10 S3 O9 113.10(12) . 3_665
O10 S3 O9 113.10(12) . .
O9 S3 O9 105.61(14) 3_665 .
O10 S3 O9 113.10(12) . 2_655
O9 S3 O9 105.61(14) 3_665 2_655
O9 S3 O9 105.61(14) . 2_655
O10 S3 Sm1 132.16(2) . .
O9 S3 Sm1 56.01(11) 3_665 .
O9 S3 Sm1 49.65(11) . .
O9 S3 Sm1 114.62(14) 2_655 .
O10 S3 Sm1 132.16(2) . 3_665
O9 S3 Sm1 49.65(11) 3_665 3_665
O9 S3 Sm1 114.62(14) . 3_665
O9 S3 Sm1 56.01(11) 2_655 3_665
Sm1 S3 Sm1 79.88(4) . 3_665
O10 S3 Sm1 132.16(2) . 2_655
O9 S3 Sm1 114.62(14) 3_665 2_655
O9 S3 Sm1 56.01(11) . 2_655
O9 S3 Sm1 49.65(11) 2_655 2_655
Sm1 S3 Sm1 79.88(4) . 2_655
Sm1 S3 Sm1 79.88(4) 3_665 2_655
S1 O2 Sm1 142.96(18) . .
S1 O4 Sm1 133.1(2) . 2_655
S2 O5 Sm1 98.84(12) . .
S2 O6 Sm1 97.48(14) . .
S2 O7 Sm1 97.50(16) . 6_765
S2 O8 Sm1 102.03(15) . 6_765
S3 O9 Sm1 103.20(15) . .
S3 O9 Sm1 96.22(11) . 2_655
Sm1 O9 Sm1 105.11(10) . 2_655
Sm1 OH Sm1 108.62(10) 3_665 .
Sm1 OH Sm1 108.62(10) 3_665 2_655
Sm1 OH Sm1 108.62(10) . 2_655
C1 C2 N2 112.3(4) . .
C1 C2 H1C 109.1 . .
N2 C2 H1C 109.1 . .
C1 C2 H1D 109.1 . .
N2 C2 H1D 109.1 . .
H1C C2 H1D 107.9 . .
N1 C4 C3 110.8(3) . .
N1 C4 H2C 109.5 . .
C3 C4 H2C 109.5 . .
N1 C4 H2D 109.5 . .
C3 C4 H2D 109.5 . .
H2C C4 H2D 108.1 . .
C2 C1 N1 110.1(4) . .
C2 C1 H1A 109.6 . .
N1 C1 H1A 109.6 . .
C2 C1 H1B 109.6 . .
N1 C1 H1B 109.6 . .
H1A C1 H1B 108.2 . .
C1 N1 C4 111.5(4) . .
C1 N1 H2A 109.3 . .
C4 N1 H2A 109.3 . .
C1 N1 H2B 109.3 . .
C4 N1 H2B 109.3 . .
H2A N1 H2B 108.0 . .
N2 C3 C4 110.8(4) . .
N2 C3 H3A 109.5 . .
C4 C3 H3A 109.5 . .
N2 C3 H3B 109.5 . .
C4 C3 H3B 109.5 . .
H3A C3 H3B 108.1 . .
C3 N2 C2 111.8(3) . .
C3 N2 H4A 109.3 . .
C2 N2 H4A 109.3 . .
C3 N2 H4B 109.3 . .
C2 N2 H4B 109.3 . .
H4A N2 H4B 107.9 . .

loop_
_geom_bond_atom_site_label_1
_geom_bond_atom_site_label_2
_geom_bond_distance
_geom_bond_site_symmetry_2
Sm1 O2 2.351(3) .
Sm1 O4 2.391(3) 3_665
Sm1 O5 2.460(2) .
Sm1 O8 2.464(3) 6_764
Sm1 O9 2.500(3) .
Sm1 O6 2.502(3) .
Sm1 OH 2.5246(17) .
Sm1 O7 2.569(3) 6_764
Sm1 O9 2.664(3) 3_665
Sm1 S2 3.0632(12) .
Sm1 S2 3.1316(12) 6_764
Sm1 S3 3.1939(12) .
S1 O1 1.454(3) .
S1 O2 1.473(3) .
S1 O4 1.477(3) .
S1 O3 1.483(3) .
S2 O6 1.471(3) .
S2 O5 1.486(3) .
S2 O8 1.486(3) .
S2 O7 1.487(3) .
S2 Sm1 3.1316(12) 6_765
S3 O10 1.434(5) .
S3 O9 1.497(3) 3_665
S3 O9 1.497(3) .
S3 O9 1.497(3) 2_655
S3 Sm1 3.1939(12) 3_665
S3 Sm1 3.1939(12) 2_655
O4 Sm1 2.391(3) 2_655
O7 Sm1 2.569(3) 6_765
O8 Sm1 2.464(3) 6_765
O9 Sm1 2.664(3) 2_655
OH Sm1 2.5246(16) 3_665
OH Sm1 2.5246(16) 2_655
C2 C1 1.482(7) .
C2 N2 1.493(5) .
C2 H1C 0.9700 .
C2 H1D 0.9700 .
C4 N1 1.493(5) .
C4 C3 1.496(6) .
C4 H2C 0.9700 .
C4 H2D 0.9700 .
C1 N1 1.489(6) .
C1 H1A 0.9700 .
C1 H1B 0.9700 .
N1 H2A 0.9000 .
N1 H2B 0.9000 .
C3 N2 1.482(5) .
C3 H3A 0.9700 .
C3 H3B 0.9700 .
N2 H4A 0.9000 .
N2 H4B 0.9000 .
